data_1572785
loop_
_publ_author_name
'Sun, Jinming'
'Tian, Zi-You'
'Liu, Jianbo'
'Wan, Chuan'
'Dai, Chuan'
'Liu, Zhihong'
'Xing, Yun'
'Wu, Yujie'
'Hou, Zhanfeng'
'Han, Wei'
'Yin, Feng'
'Ye, Yuxin'
'Li, Zigang'

_publ_section_title
;
 Intramolecular CH&#x22ef;&#x3c0; attraction mediated conformational
 polymorphism of constrained helical peptides.
;
_journal_issue 35
_journal_name_full 'Chemical science'
_journal_page_first 14264
_journal_page_last 14272
_journal_paper_doi 10.1039/d4sc02545h
_journal_volume 15
_journal_year 2024
_chemical_absolute_configuration unk
_chemical_formula_moiety 'C29 H44 N6 O6 S, 4(H2 O)'
_chemical_formula_sum 'C29 H52 N6 O10 S'
_chemical_formula_weight 676.30
_space_group_crystal_system orthorhombic
_space_group_IT_number 19
_space_group_name_Hall 'P 2ac 2ab'
_space_group_name_H-M_alt 'P 21 21 21'
_atom_sites_solution_hydrogens mixed
_atom_sites_solution_primary dual
_audit_creation_date 2023-02-13
_audit_creation_method
;
Olex2 1.5
(compiled 2022.04.07 svn.rca3783a0 for OlexSys, GUI svn.r6498)
;
_audit_update_record
;
2023-09-01 deposited with the CCDC.	2024-07-26 downloaded from the CCDC.
;
_cell_angle_alpha 90
_cell_angle_beta 90
_cell_angle_gamma 90
_cell_formula_units_Z 4
_cell_length_a 9.64330(10)
_cell_length_b 16.0251(2)
_cell_length_c 22.6439(3)
_cell_measurement_temperature 100(2)
_cell_volume 3499.27(7)
_computing_molecular_graphics 'Olex2 1.5 (Dolomanov et al., 2009)'
_computing_publication_material 'Olex2 1.5 (Dolomanov et al., 2009)'
_computing_structure_refinement 'SHELXL 2018/3 (Sheldrick, 2015)'
_computing_structure_solution 'SHELXT  (Sheldrick, 2015)'
_diffrn_ambient_environment N~2~
_diffrn_ambient_temperature 100(2)
_diffrn_detector 'Hybrid Pixel Array Detector'
_diffrn_detector_type HyPix
_diffrn_measured_fraction_theta_full 1.000
_diffrn_measured_fraction_theta_max 0.968
_diffrn_measurement_details
;
List of Runs (angles in degrees, time in seconds):

  # Type    Start    End  Width  t~exp~   \w     \q     \k     \f   Frames
#--------------------------------------------------------------------------
  1  \w    146.00 172.00   0.50    0.57    --  105.63  41.00-107.00   52
  2  \w     44.00  73.00   0.50    0.57    --  105.63 -61.00 -90.00   58
  3  \w     42.00 104.00   0.50    0.57    --  105.63-128.00  43.00  124
  4  \w    -14.00  22.00   0.50    0.14    --   46.55 -19.00 -60.00   72
  5  \w    -25.00  28.00   0.50    0.14    --   46.55 -19.00-180.00  106
  6  \w   -145.00 -92.00   0.50    0.57    -- -104.00 -30.00 -30.00  106
  7  \w   -165.00 -84.00   0.50    0.57    -- -104.00 -80.00 -72.00  162
  8  \w   -106.00 -66.00   0.50    0.14    --  -46.55-141.00-127.00   80
  9  \w   -143.00-117.00   0.50    0.57    -- -104.00-128.00  43.00   52
 10  \w   -145.00-101.00   0.50    0.57    -- -104.00 -61.00 -30.00   88
 11  \w    -67.00 -32.00   0.50    0.57    -- -104.00  61.00  60.00   70
 12  \w    -67.00 -31.00   0.50    0.57    -- -104.00  61.00 120.00   72
 13  \w    -66.00 -35.00   0.50    0.57    -- -104.00  61.00 150.00   62
 14  \w    -88.00 -41.00   0.50    0.57    -- -104.00  77.00 120.00   94
 15  \w    -64.00 -31.00   0.50    0.57    -- -104.00  61.00 -30.00   66
 16  \w   -101.00 -31.00   0.50    0.57    -- -104.00  77.00-150.00  140
 17  \w    -59.00 -31.00   0.50    0.57    -- -104.00  61.00-120.00   56
 18  \w    -42.00  26.00   0.50    0.14    --  -46.55  41.00-107.00  136
 19  \w    -20.00   7.00   0.50    0.14    --  -46.55  19.00-150.00   54
 20  \w    -22.00  12.00   0.50    0.14    --  -46.55  19.00 -30.00   68
;
_diffrn_measurement_device 'four-circle diffractometer'
_diffrn_orient_matrix_type 'CrysAlisPro convention (1999,Acta A55,543-557)'
_diffrn_orient_matrix_UB_11 -0.0828391000
_diffrn_orient_matrix_UB_12 -0.0808963000
_diffrn_orient_matrix_UB_13 0.0106484000
_diffrn_orient_matrix_UB_21 0.0062263000
_diffrn_orient_matrix_UB_22 0.0152878000
_diffrn_orient_matrix_UB_23 0.0670998000
_diffrn_orient_matrix_UB_31 -0.1364324000
_diffrn_orient_matrix_UB_32 0.0496876000
_diffrn_orient_matrix_UB_33 -0.0034088000
_diffrn_radiation_monochromator mirror
_diffrn_radiation_probe x-ray
_diffrn_radiation_type CuK\a
_diffrn_radiation_wavelength 1.54184
_diffrn_reflns_av_R_equivalents 0.0418
_diffrn_reflns_av_unetI/netI 0.0432
_diffrn_reflns_Laue_measured_fraction_full 1.000
_diffrn_reflns_Laue_measured_fraction_max 0.968
_diffrn_reflns_limit_h_max 10
_diffrn_reflns_limit_h_min -12
_diffrn_reflns_limit_k_max 20
_diffrn_reflns_limit_k_min -16
_diffrn_reflns_limit_l_max 28
_diffrn_reflns_limit_l_min -25
_diffrn_reflns_number 20927
_diffrn_reflns_point_group_measured_fraction_full 0.999
_diffrn_reflns_point_group_measured_fraction_max 0.955
_diffrn_reflns_theta_full 67.684
_diffrn_reflns_theta_max 76.532
_diffrn_reflns_theta_min 3.379
_diffrn_source_type 'Rigaku (Cu) X-ray Source'
_exptl_absorpt_coefficient_mu 1.335
_exptl_crystal_colour 'clear light colourless'
_exptl_crystal_colour_lustre clear
_exptl_crystal_colour_modifier light
_exptl_crystal_colour_primary colourless
_exptl_crystal_density_diffrn 1.256
_exptl_crystal_description block
_exptl_crystal_F_000 1396
_exptl_crystal_size_max 0.3
_exptl_crystal_size_mid 0.2
_exptl_crystal_size_min 0.2
_refine_diff_density_max 0.277
_refine_diff_density_min -0.517
_refine_diff_density_rms 0.050
_refine_ls_abs_structure_details
;
 Flack x determined using 2761 quotients [(I+)-(I-)]/[(I+)+(I-)]
 (Parsons, Flack and Wagner, Acta Cryst. B69 (2013) 249-259).
;
_refine_ls_abs_structure_Flack 0.005(8)
_refine_ls_extinction_method none
_refine_ls_goodness_of_fit_ref 1.033
_refine_ls_hydrogen_treatment mixed
_refine_ls_matrix_type full
_refine_ls_number_parameters 441
_refine_ls_number_reflns 7023
_refine_ls_number_restraints 9
_refine_ls_restrained_S_all 1.032
_refine_ls_R_factor_all 0.0412
_refine_ls_R_factor_gt 0.0394
_refine_ls_shift/su_max 0.000
_refine_ls_shift/su_mean 0.000
_refine_ls_structure_factor_coef Fsqd
_refine_ls_weighting_details 'w=1/[\s^2^(Fo^2^)+(0.0576P)^2^+1.1071P] where P=(Fo^2^+2Fc^2^)/3'
_refine_ls_weighting_scheme calc
_refine_ls_wR_factor_gt 0.1031
_refine_ls_wR_factor_ref 0.1043
_reflns_Friedel_coverage 0.759
_reflns_Friedel_fraction_full 0.999
_reflns_Friedel_fraction_max 0.938
_reflns_number_gt 6717
_reflns_number_total 7023
_reflns_threshold_expression 'I > 2\s(I)'
_cod_data_source_file d4sc02545h2.cif
_cod_data_source_block aav-r-0416-cube_auto
_cod_depositor_comments
;
The following automatic conversions were performed:

data item '_chemical_absolute_configuration' value 'unK' was changed
to 'unk' in accordance with the
/home/data/users/saulius/crontab/automatic-downloads/current/RSC/lib/dictionaries/cif_core.dic
dictionary named 'cif_core.dic' version 2.4.2 last updated on
2011-04-26.

Automatic conversion script
Id: cif_fix_values 8170 2020-07-09 18:12:32Z antanas 
;
_cod_database_code 1572785
_shelx_shelxl_version_number 2018/3
_chemical_oxdiff_formula 'C H O N S'
_shelx_space_group_comment
;
The symmetry employed for this shelxl refinement is uniquely defined
by the following loop, which should always be used as a source of
symmetry information in preference to the above space-group names.
They are only intended as comments.
;
_shelx_estimated_absorpt_t_max 0.776
_shelx_estimated_absorpt_t_min 0.690
_olex2_refinement_description
;
1. Restrained distances
 O43-H43A = O43-H43B
 0.87 with sigma of 0.02
 O44-H44A = O44-H44B
 0.87 with sigma of 0.02
 O45-H45A = O45-H45B
 0.87 with sigma of 0.02
 H44A-H44B
 1.38 with sigma of 0.04
 H43A-H43B
 1.38 with sigma of 0.04
 H45A-H45B
 1.38 with sigma of 0.04
2.a Free rotating group:
 O46(H46A,H46B)
2.b Ternary CH refined with riding coordinates:
 C15(H15), C3(H3), C6(H6), C12(H12), C9(H9), C38(H38), C1(H1)
2.c Secondary CH2 refined with riding coordinates:
 C16(H16A,H16B), C19(H19A,H19B), C2(H2A,H2B), C18(H18A,H18B), C20(H20A,H20B)
2.d Aromatic/amide H refined with riding coordinates:
 N4(H4), N7(H7), N13(H13), N10(H10), N27(H27), C26(H26), C22(H22), C25(H25),
 C23(H23), C24(H24)
2.e X=CH2 refined with riding coordinates:
 N32(H32A,H32B)
2.f Idealised Me refined as rotating group:
 C41(H41A,H41B,H41C), C42(H42A,H42B,H42C), C40(H40A,H40B,H40C), C30(H30A,H30B,
 H30C), C39(H39A,H39B,H39C)
;
_olex2_submission_special_instructions 'No special instructions were received'
_oxdiff_exptl_absorpt_empirical_details
;
Empirical correction (ABSPACK) includes:
- Absorption correction using spherical harmonics
- Frame scaling
;
_oxdiff_exptl_absorpt_empirical_full_max 1.440
_oxdiff_exptl_absorpt_empirical_full_min 0.749

loop_
_space_group_symop_operation_xyz
'x, y, z'
'-x+1/2, -y, z+1/2'
'-x, y+1/2, -z+1/2'
'x+1/2, -y+1/2, -z'

loop_
_atom_site_label
_atom_site_type_symbol
_atom_site_fract_x
_atom_site_fract_y
_atom_site_fract_z
_atom_site_U_iso_or_equiv
_atom_site_adp_type
_atom_site_occupancy
_atom_site_site_symmetry_order
_atom_site_calc_flag
_atom_site_refinement_flags_posn
_atom_site_refinement_flags_adp
_atom_site_refinement_flags_occupancy
_atom_site_disorder_assembly
_atom_site_disorder_group
S17 S 0.48817(7) 0.77170(4) 0.46029(3) 0.02672(16) Uani 1 1 d . . . . .
O36 O 0.5130(2) 0.57619(12) 0.52544(8) 0.0247(4) Uani 1 1 d . . . . .
O35 O 0.3372(2) 0.40370(12) 0.55969(9) 0.0243(4) Uani 1 1 d . . . . .
O34 O 0.6505(2) 0.46474(13) 0.72165(8) 0.0269(4) Uani 1 1 d . . . . .
O43 O 0.8479(2) 0.36740(14) 0.77019(9) 0.0283(4) Uani 1 1 d D . . . .
H43A H 0.784(4) 0.396(2) 0.7519(17) 0.042 Uiso 1 1 d D U . . .
H43B H 0.834(4) 0.3200(17) 0.7529(17) 0.042 Uiso 1 1 d D U . . .
O33 O 0.2759(2) 0.55618(13) 0.75237(9) 0.0289(4) Uani 1 1 d . . . . .
O29 O 0.7599(2) 0.47367(13) 0.45605(9) 0.0300(4) Uani 1 1 d . . . . .
O37 O 0.6198(2) 0.28488(13) 0.61562(9) 0.0309(5) Uani 1 1 d . . . . .
O44 O 0.7901(2) 0.21844(13) 0.70433(9) 0.0300(4) Uani 1 1 d D . . . .
H44A H 0.735(4) 0.239(2) 0.6779(15) 0.045 Uiso 1 1 d D U . . .
H44B H 0.760(4) 0.1713(18) 0.7157(18) 0.045 Uiso 1 1 d D U . . .
O45 O 0.0730(2) 0.46833(15) 0.81221(9) 0.0338(5) Uani 1 1 d D . . . .
H45A H 0.138(4) 0.487(3) 0.7886(17) 0.051 Uiso 1 1 d D U . . .
H45B H 0.024(4) 0.433(2) 0.7915(17) 0.051 Uiso 1 1 d D U . . .
N4 N 0.5504(2) 0.53206(14) 0.64561(10) 0.0197(4) Uani 1 1 d . . . . .
H4 H 0.542910 0.537163 0.607049 0.024 Uiso 1 1 calc R U . . .
N7 N 0.6769(2) 0.40764(15) 0.57266(10) 0.0208(4) Uani 1 1 d . . . . .
H7 H 0.673935 0.438139 0.540363 0.025 Uiso 1 1 calc R U . . .
N13 N 0.4198(2) 0.53350(14) 0.43964(10) 0.0205(4) Uani 1 1 d . . . . .
H13 H 0.421297 0.535564 0.400813 0.025 Uiso 1 1 calc R U . . .
N10 N 0.4805(2) 0.37245(13) 0.48422(10) 0.0211(4) Uani 1 1 d . . . . .
H10 H 0.507462 0.384275 0.448046 0.025 Uiso 1 1 calc R U . . .
N27 N 0.6895(2) 0.56997(15) 0.39055(10) 0.0226(5) Uani 1 1 d . . . . .
H27 H 0.682631 0.585496 0.353392 0.027 Uiso 1 1 calc R U . . .
N32 N 0.2888(3) 0.47083(17) 0.67351(11) 0.0303(5) Uani 1 1 d . . . . .
H32A H 0.213891 0.443305 0.684087 0.036 Uiso 1 1 calc R U . . .
H32B H 0.333497 0.456716 0.641118 0.036 Uiso 1 1 calc R U . . .
C5 C 0.6439(3) 0.47918(16) 0.66825(12) 0.0200(5) Uani 1 1 d . . . . .
C31 C 0.3344(3) 0.53348(18) 0.70631(12) 0.0230(5) Uani 1 1 d . . . . .
O46 O -0.0118(3) 0.62835(17) 0.85640(11) 0.0461(6) Uani 1 1 d G . . . .
H46A H -0.006083 0.582018 0.836474 0.069 Uiso 1 1 d G U . . .
H46B H 0.045530 0.661989 0.838701 0.069 Uiso 1 1 d G U . . .
C11 C 0.3791(3) 0.41751(16) 0.50934(12) 0.0193(5) Uani 1 1 d . . . . .
C14 C 0.5146(3) 0.57447(15) 0.47122(11) 0.0209(5) Uani 1 1 d . . . . .
C8 C 0.6167(3) 0.33239(17) 0.57307(12) 0.0223(5) Uani 1 1 d . . . . .
C15 C 0.6283(3) 0.62056(17) 0.43688(12) 0.0223(5) Uani 1 1 d . . . . .
H15 H 0.703545 0.635399 0.465416 0.027 Uiso 1 1 calc R U . . .
C3 C 0.4609(3) 0.58118(16) 0.68397(11) 0.0207(5) Uani 1 1 d . . . . .
H3 H 0.516614 0.599060 0.718999 0.025 Uiso 1 1 calc R U . . .
C28 C 0.7570(3) 0.49899(18) 0.40477(12) 0.0236(5) Uani 1 1 d . . . . .
C6 C 0.7474(3) 0.43985(17) 0.62477(11) 0.0208(5) Uani 1 1 d . . . . .
H6 H 0.791129 0.391235 0.645246 0.025 Uiso 1 1 calc R U . . .
C12 C 0.3135(3) 0.48520(17) 0.47023(12) 0.0211(5) Uani 1 1 d . . . . .
H12 H 0.259665 0.523968 0.496174 0.025 Uiso 1 1 calc R U . . .
C26 C 0.7645(3) 0.72762(19) 0.68201(14) 0.0283(6) Uani 1 1 d . . . . .
H26 H 0.804379 0.708677 0.646075 0.034 Uiso 1 1 calc R U . . .
C9 C 0.5462(3) 0.30449(17) 0.51597(12) 0.0233(5) Uani 1 1 d . . . . .
H9 H 0.473408 0.262475 0.526190 0.028 Uiso 1 1 calc R U . . .
C16 C 0.5745(3) 0.70188(18) 0.40940(13) 0.0243(6) Uani 1 1 d . . . . .
H16A H 0.509118 0.687625 0.377253 0.029 Uiso 1 1 calc R U . . .
H16B H 0.653769 0.731832 0.391406 0.029 Uiso 1 1 calc R U . . .
C21 C 0.6221(3) 0.74044(17) 0.68514(13) 0.0261(6) Uani 1 1 d . . . . .
C41 C 0.2129(3) 0.44549(18) 0.42603(13) 0.0268(6) Uani 1 1 d . . . . .
H41A H 0.176778 0.488590 0.399475 0.040 Uiso 1 1 calc R U . . .
H41B H 0.135901 0.419481 0.447431 0.040 Uiso 1 1 calc R U . . .
H41C H 0.261846 0.402982 0.402915 0.040 Uiso 1 1 calc R U . . .
C19 C 0.5730(3) 0.84407(18) 0.56474(14) 0.0294(6) Uani 1 1 d . . . . .
H19A H 0.528411 0.896108 0.550813 0.035 Uiso 1 1 calc R U . . .
H19B H 0.652274 0.860059 0.590137 0.035 Uiso 1 1 calc R U . . .
C38 C 0.8638(3) 0.50051(18) 0.60858(12) 0.0251(6) Uani 1 1 d . . . . .
H38 H 0.823079 0.547833 0.585618 0.030 Uiso 1 1 calc R U . . .
C2 C 0.4111(3) 0.65971(17) 0.65184(13) 0.0239(6) Uani 1 1 d . . . . .
H2A H 0.346865 0.690639 0.677976 0.029 Uiso 1 1 calc R U . . .
H2B H 0.358762 0.642891 0.616176 0.029 Uiso 1 1 calc R U . . .
C42 C 0.6531(3) 0.2624(2) 0.47601(14) 0.0316(6) Uani 1 1 d . . . . .
H42A H 0.605982 0.237327 0.442015 0.047 Uiso 1 1 calc R U . . .
H42B H 0.701786 0.218864 0.498224 0.047 Uiso 1 1 calc R U . . .
H42C H 0.720056 0.304039 0.462158 0.047 Uiso 1 1 calc R U . . .
C18 C 0.6281(3) 0.79655(18) 0.51145(13) 0.0263(6) Uani 1 1 d . . . . .
H18A H 0.673093 0.744309 0.524801 0.032 Uiso 1 1 calc R U . . .
H18B H 0.698814 0.830792 0.490999 0.032 Uiso 1 1 calc R U . . .
C40 C 0.9322(3) 0.5357(2) 0.66402(13) 0.0303(6) Uani 1 1 d . . . . .
H40A H 0.862685 0.565032 0.687778 0.045 Uiso 1 1 calc R U . . .
H40B H 1.005878 0.574627 0.652707 0.045 Uiso 1 1 calc R U . . .
H40C H 0.971969 0.489883 0.687196 0.045 Uiso 1 1 calc R U . . .
C1 C 0.5298(3) 0.71817(17) 0.63336(12) 0.0237(5) Uani 1 1 d . . . . .
H1 H 0.588018 0.687630 0.603906 0.028 Uiso 1 1 calc R U . . .
C20 C 0.4683(3) 0.79510(18) 0.60211(14) 0.0288(6) Uani 1 1 d . . . . .
H20A H 0.391313 0.776638 0.576286 0.035 Uiso 1 1 calc R U . . .
H20B H 0.428803 0.832934 0.632308 0.035 Uiso 1 1 calc R U . . .
C30 C 0.8261(3) 0.4527(2) 0.35509(14) 0.0328(6) Uani 1 1 d . . . . .
H30A H 0.913911 0.429000 0.369027 0.049 Uiso 1 1 calc R U . . .
H30B H 0.844295 0.491262 0.322398 0.049 Uiso 1 1 calc R U . . .
H30C H 0.765279 0.407673 0.341452 0.049 Uiso 1 1 calc R U . . .
C22 C 0.5672(3) 0.7694(2) 0.73837(15) 0.0358(7) Uani 1 1 d . . . . .
H22 H 0.470640 0.780325 0.741189 0.043 Uiso 1 1 calc R U . . .
C25 C 0.8493(3) 0.7420(2) 0.73041(15) 0.0353(7) Uani 1 1 d . . . . .
H25 H 0.946466 0.733333 0.727301 0.042 Uiso 1 1 calc R U . . .
C39 C 0.9725(3) 0.4573(2) 0.57021(14) 0.0356(7) Uani 1 1 d . . . . .
H39A H 1.013550 0.410752 0.592196 0.053 Uiso 1 1 calc R U . . .
H39B H 1.045140 0.497276 0.559572 0.053 Uiso 1 1 calc R U . . .
H39C H 0.928390 0.436001 0.534229 0.053 Uiso 1 1 calc R U . . .
C23 C 0.6509(4) 0.7826(2) 0.78707(15) 0.0406(8) Uani 1 1 d . . . . .
H23 H 0.611234 0.800949 0.823205 0.049 Uiso 1 1 calc R U . . .
C24 C 0.7926(4) 0.7690(2) 0.78324(15) 0.0392(7) Uani 1 1 d . . . . .
H24 H 0.850396 0.778077 0.816609 0.047 Uiso 1 1 calc R U . . .

loop_
_atom_site_aniso_label
_atom_site_aniso_U_11
_atom_site_aniso_U_22
_atom_site_aniso_U_33
_atom_site_aniso_U_23
_atom_site_aniso_U_13
_atom_site_aniso_U_12
S17 0.0209(3) 0.0270(3) 0.0323(3) 0.0017(3) -0.0034(3) 0.0012(3)
O36 0.0294(10) 0.0266(9) 0.0180(9) 0.0004(7) -0.0014(7) -0.0034(8)
O35 0.0248(9) 0.0244(9) 0.0235(10) -0.0003(8) 0.0048(7) -0.0020(7)
O34 0.0265(10) 0.0347(11) 0.0193(9) 0.0011(8) -0.0006(8) 0.0074(8)
O43 0.0288(11) 0.0312(11) 0.0247(10) -0.0027(8) -0.0071(8) 0.0056(9)
O33 0.0291(10) 0.0301(10) 0.0275(10) -0.0064(8) 0.0095(8) -0.0049(8)
O29 0.0307(10) 0.0327(10) 0.0265(10) 0.0071(8) 0.0043(9) 0.0057(9)
O37 0.0325(10) 0.0321(11) 0.0281(10) 0.0095(9) -0.0036(9) -0.0031(9)
O44 0.0316(11) 0.0297(11) 0.0286(10) 0.0044(9) -0.0025(8) 0.0011(9)
O45 0.0339(11) 0.0455(13) 0.0222(10) -0.0044(9) 0.0040(8) -0.0148(10)
N4 0.0170(10) 0.0239(10) 0.0182(10) 0.0001(9) -0.0004(8) 0.0026(8)
N7 0.0200(10) 0.0242(11) 0.0181(10) 0.0013(8) -0.0009(8) 0.0017(9)
N13 0.0204(10) 0.0218(10) 0.0193(10) 0.0011(8) -0.0017(8) -0.0015(9)
N10 0.0202(10) 0.0219(10) 0.0211(10) -0.0003(8) 0.0005(9) 0.0006(9)
N27 0.0203(10) 0.0279(12) 0.0196(11) 0.0023(9) -0.0009(9) -0.0012(9)
N32 0.0249(11) 0.0328(13) 0.0331(13) -0.0124(11) 0.0084(10) -0.0067(10)
C5 0.0174(11) 0.0210(12) 0.0216(12) -0.0014(10) -0.0008(9) -0.0006(10)
C31 0.0219(12) 0.0252(13) 0.0219(12) -0.0021(10) 0.0025(10) 0.0011(10)
O46 0.0453(14) 0.0532(14) 0.0398(13) 0.0007(12) 0.0006(11) 0.0000(13)
C11 0.0158(11) 0.0199(12) 0.0223(12) -0.0019(10) -0.0004(10) -0.0045(10)
C14 0.0207(12) 0.0194(11) 0.0226(12) 0.0003(9) -0.0015(10) 0.0018(10)
C8 0.0206(12) 0.0249(13) 0.0213(13) 0.0030(10) 0.0013(10) 0.0039(11)
C15 0.0193(12) 0.0236(12) 0.0239(13) 0.0008(10) -0.0017(10) -0.0019(10)
C3 0.0194(12) 0.0222(12) 0.0205(12) -0.0012(10) 0.0013(10) 0.0020(10)
C28 0.0197(12) 0.0269(13) 0.0244(13) 0.0019(11) 0.0002(10) -0.0037(10)
C6 0.0178(12) 0.0254(12) 0.0193(12) 0.0016(10) -0.0001(10) 0.0051(10)
C12 0.0153(11) 0.0231(12) 0.0248(13) -0.0016(10) 0.0015(10) -0.0005(10)
C26 0.0235(13) 0.0286(14) 0.0329(14) 0.0004(12) 0.0031(11) -0.0030(12)
C9 0.0222(12) 0.0198(12) 0.0279(13) 0.0012(10) 0.0006(11) 0.0005(10)
C16 0.0194(12) 0.0264(13) 0.0270(13) 0.0045(11) -0.0019(10) -0.0014(11)
C21 0.0259(13) 0.0209(13) 0.0315(14) -0.0002(11) 0.0050(11) -0.0039(11)
C41 0.0215(13) 0.0266(13) 0.0324(15) 0.0011(11) -0.0064(11) -0.0014(11)
C19 0.0303(14) 0.0225(13) 0.0353(16) 0.0036(11) -0.0013(12) -0.0001(11)
C38 0.0179(12) 0.0314(14) 0.0259(13) 0.0007(11) -0.0005(10) 0.0022(11)
C2 0.0198(12) 0.0252(13) 0.0268(14) 0.0008(11) 0.0033(10) 0.0034(10)
C42 0.0345(16) 0.0278(14) 0.0323(15) -0.0032(12) 0.0001(12) 0.0085(13)
C18 0.0218(12) 0.0260(13) 0.0312(14) 0.0029(11) -0.0034(11) -0.0017(11)
C40 0.0228(13) 0.0374(16) 0.0307(15) -0.0026(12) -0.0014(11) 0.0002(12)
C1 0.0196(12) 0.0227(12) 0.0287(13) -0.0005(10) 0.0047(10) 0.0018(10)
C20 0.0237(13) 0.0253(13) 0.0374(15) 0.0009(11) 0.0039(12) 0.0036(11)
C30 0.0312(15) 0.0363(16) 0.0309(15) 0.0010(13) 0.0054(12) 0.0020(13)
C22 0.0307(15) 0.0361(16) 0.0406(17) -0.0118(14) 0.0104(13) -0.0079(14)
C25 0.0302(15) 0.0357(17) 0.0400(17) 0.0011(13) -0.0029(13) -0.0045(13)
C39 0.0201(13) 0.057(2) 0.0300(15) -0.0073(14) 0.0042(12) -0.0005(14)
C23 0.048(2) 0.0404(18) 0.0336(17) -0.0118(14) 0.0083(14) -0.0118(16)
C24 0.0478(19) 0.0353(16) 0.0347(17) -0.0034(14) -0.0083(14) -0.0132(15)

loop_
_atom_type_symbol
_atom_type_description
_atom_type_scat_dispersion_real
_atom_type_scat_dispersion_imag
_atom_type_scat_source
C C 0.0181 0.0091 'International Tables Vol C Tables 4.2.6.8 and 6.1.1.4'
H H 0.0000 0.0000 'International Tables Vol C Tables 4.2.6.8 and 6.1.1.4'
N N 0.0311 0.0180 'International Tables Vol C Tables 4.2.6.8 and 6.1.1.4'
O O 0.0492 0.0322 'International Tables Vol C Tables 4.2.6.8 and 6.1.1.4'
S S 0.3331 0.5567 'International Tables Vol C Tables 4.2.6.8 and 6.1.1.4'

loop_
_geom_angle_atom_site_label_1
_geom_angle_atom_site_label_2
_geom_angle_atom_site_label_3
_geom_angle
_geom_angle_site_symmetry_1
_geom_angle_site_symmetry_3
_geom_angle_publ_flag
C16 S17 C18 101.48(14) . . ?
H43A O43 H43B 98(3) . . ?
H44A O44 H44B 110(4) . . ?
H45A O45 H45B 106(4) . . ?
C5 N4 H4 119.6 . . ?
C5 N4 C3 120.9(2) . . ?
C3 N4 H4 119.6 . . ?
C8 N7 H7 119.5 . . ?
C8 N7 C6 121.1(2) . . ?
C6 N7 H7 119.5 . . ?
C14 N13 H13 120.4 . . ?
C14 N13 C12 119.2(2) . . ?
C12 N13 H13 120.4 . . ?
C11 N10 H10 119.6 . . ?
C11 N10 C9 120.8(2) . . ?
C9 N10 H10 119.6 . . ?
C15 N27 H27 120.2 . . ?
C28 N27 H27 120.2 . . ?
C28 N27 C15 119.6(2) . . ?
H32A N32 H32B 120.0 . . ?
C31 N32 H32A 120.0 . . ?
C31 N32 H32B 120.0 . . ?
O34 C5 N4 121.9(2) . . ?
O34 C5 C6 121.2(2) . . ?
N4 C5 C6 116.8(2) . . ?
O33 C31 N32 122.9(3) . . ?
O33 C31 C3 119.7(2) . . ?
N32 C31 C3 117.3(2) . . ?
H46A O46 H46B 104.5 . . ?
O35 C11 N10 122.4(2) . . ?
O35 C11 C12 121.7(2) . . ?
N10 C11 C12 115.8(2) . . ?
O36 C14 N13 122.6(2) . . ?
O36 C14 C15 120.3(2) . . ?
N13 C14 C15 117.1(2) . . ?
O37 C8 N7 123.6(3) . . ?
O37 C8 C9 119.6(3) . . ?
N7 C8 C9 116.8(2) . . ?
N27 C15 C14 112.8(2) . . ?
N27 C15 H15 107.8 . . ?
N27 C15 C16 108.6(2) . . ?
C14 C15 H15 107.8 . . ?
C14 C15 C16 111.9(2) . . ?
C16 C15 H15 107.8 . . ?
N4 C3 C31 113.6(2) . . ?
N4 C3 H3 108.1 . . ?
N4 C3 C2 110.3(2) . . ?
C31 C3 H3 108.1 . . ?
C31 C3 C2 108.6(2) . . ?
C2 C3 H3 108.1 . . ?
O29 C28 N27 120.9(3) . . ?
O29 C28 C30 122.2(3) . . ?
N27 C28 C30 116.8(2) . . ?
N7 C6 C5 111.2(2) . . ?
N7 C6 H6 107.2 . . ?
N7 C6 C38 111.9(2) . . ?
C5 C6 H6 107.2 . . ?
C38 C6 C5 111.7(2) . . ?
C38 C6 H6 107.2 . . ?
N13 C12 C11 111.0(2) . . ?
N13 C12 H12 108.3 . . ?
N13 C12 C41 110.8(2) . . ?
C11 C12 H12 108.3 . . ?
C41 C12 C11 110.1(2) . . ?
C41 C12 H12 108.3 . . ?
C21 C26 H26 119.4 . . ?
C25 C26 H26 119.4 . . ?
C25 C26 C21 121.2(3) . . ?
N10 C9 C8 113.2(2) . . ?
N10 C9 H9 108.3 . . ?
N10 C9 C42 109.4(2) . . ?
C8 C9 H9 108.3 . . ?
C8 C9 C42 109.3(2) . . ?
C42 C9 H9 108.3 . . ?
S17 C16 H16A 108.5 . . ?
S17 C16 H16B 108.5 . . ?
C15 C16 S17 115.0(2) . . ?
C15 C16 H16A 108.5 . . ?
C15 C16 H16B 108.5 . . ?
H16A C16 H16B 107.5 . . ?
C26 C21 C1 120.4(3) . . ?
C26 C21 C22 117.8(3) . . ?
C22 C21 C1 121.6(3) . . ?
C12 C41 H41A 109.5 . . ?
C12 C41 H41B 109.5 . . ?
C12 C41 H41C 109.5 . . ?
H41A C41 H41B 109.5 . . ?
H41A C41 H41C 109.5 . . ?
H41B C41 H41C 109.5 . . ?
H19A C19 H19B 107.6 . . ?
C18 C19 H19A 108.7 . . ?
C18 C19 H19B 108.7 . . ?
C18 C19 C20 114.3(2) . . ?
C20 C19 H19A 108.7 . . ?
C20 C19 H19B 108.7 . . ?
C6 C38 H38 108.5 . . ?
C40 C38 C6 110.8(2) . . ?
C40 C38 H38 108.5 . . ?
C40 C38 C39 109.8(2) . . ?
C39 C38 C6 110.6(2) . . ?
C39 C38 H38 108.5 . . ?
C3 C2 H2A 108.9 . . ?
C3 C2 H2B 108.9 . . ?
C3 C2 C1 113.4(2) . . ?
H2A C2 H2B 107.7 . . ?
C1 C2 H2A 108.9 . . ?
C1 C2 H2B 108.9 . . ?
C9 C42 H42A 109.5 . . ?
C9 C42 H42B 109.5 . . ?
C9 C42 H42C 109.5 . . ?
H42A C42 H42B 109.5 . . ?
H42A C42 H42C 109.5 . . ?
H42B C42 H42C 109.5 . . ?
S17 C18 H18A 109.5 . . ?
S17 C18 H18B 109.5 . . ?
C19 C18 S17 110.8(2) . . ?
C19 C18 H18A 109.5 . . ?
C19 C18 H18B 109.5 . . ?
H18A C18 H18B 108.1 . . ?
C38 C40 H40A 109.5 . . ?
C38 C40 H40B 109.5 . . ?
C38 C40 H40C 109.5 . . ?
H40A C40 H40B 109.5 . . ?
H40A C40 H40C 109.5 . . ?
H40B C40 H40C 109.5 . . ?
C21 C1 C2 111.7(2) . . ?
C21 C1 H1 107.5 . . ?
C21 C1 C20 113.2(2) . . ?
C2 C1 H1 107.5 . . ?
C2 C1 C20 109.1(2) . . ?
C20 C1 H1 107.5 . . ?
C19 C20 C1 114.2(2) . . ?
C19 C20 H20A 108.7 . . ?
C19 C20 H20B 108.7 . . ?
C1 C20 H20A 108.7 . . ?
C1 C20 H20B 108.7 . . ?
H20A C20 H20B 107.6 . . ?
C28 C30 H30A 109.5 . . ?
C28 C30 H30B 109.5 . . ?
C28 C30 H30C 109.5 . . ?
H30A C30 H30B 109.5 . . ?
H30A C30 H30C 109.5 . . ?
H30B C30 H30C 109.5 . . ?
C21 C22 H22 119.4 . . ?
C23 C22 C21 121.2(3) . . ?
C23 C22 H22 119.4 . . ?
C26 C25 H25 119.9 . . ?
C24 C25 C26 120.1(3) . . ?
C24 C25 H25 119.9 . . ?
C38 C39 H39A 109.5 . . ?
C38 C39 H39B 109.5 . . ?
C38 C39 H39C 109.5 . . ?
H39A C39 H39B 109.5 . . ?
H39A C39 H39C 109.5 . . ?
H39B C39 H39C 109.5 . . ?
C22 C23 H23 120.0 . . ?
C22 C23 C24 120.1(3) . . ?
C24 C23 H23 120.0 . . ?
C25 C24 C23 119.5(3) . . ?
C25 C24 H24 120.3 . . ?
C23 C24 H24 120.3 . . ?

loop_
_geom_bond_atom_site_label_1
_geom_bond_atom_site_label_2
_geom_bond_distance
_geom_bond_site_symmetry_2
_geom_bond_publ_flag
S17 C16 1.809(3) . ?
S17 C18 1.823(3) . ?
O36 C14 1.228(3) . ?
O35 C11 1.230(3) . ?
O34 C5 1.233(3) . ?
O43 H43A 0.87(2) . ?
O43 H43B 0.86(2) . ?
O33 C31 1.241(3) . ?
O29 C28 1.230(3) . ?
O37 C8 1.228(3) . ?
O44 H44A 0.87(2) . ?
O44 H44B 0.85(2) . ?
O45 H45A 0.87(2) . ?
O45 H45B 0.87(2) . ?
N4 H4 0.8800 . ?
N4 C5 1.339(3) . ?
N4 C3 1.455(3) . ?
N7 H7 0.8800 . ?
N7 C8 1.339(4) . ?
N7 C6 1.456(3) . ?
N13 H13 0.8800 . ?
N13 C14 1.334(3) . ?
N13 C12 1.460(3) . ?
N10 H10 0.8800 . ?
N10 C11 1.342(3) . ?
N10 C9 1.451(3) . ?
N27 H27 0.8800 . ?
N27 C15 1.451(4) . ?
N27 C28 1.349(4) . ?
N32 H32A 0.8800 . ?
N32 H32B 0.8800 . ?
N32 C31 1.324(4) . ?
C5 C6 1.537(4) . ?
C31 C3 1.526(4) . ?
O46 H46A 0.8705 . ?
O46 H46B 0.8699 . ?
C11 C12 1.537(4) . ?
C14 C15 1.534(4) . ?
C8 C9 1.527(4) . ?
C15 H15 1.0000 . ?
C15 C16 1.534(4) . ?
C3 H3 1.0000 . ?
C3 C2 1.531(4) . ?
C28 C30 1.504(4) . ?
C6 H6 1.0000 . ?
C6 C38 1.530(4) . ?
C12 H12 1.0000 . ?
C12 C41 1.532(4) . ?
C26 H26 0.9500 . ?
C26 C21 1.390(4) . ?
C26 C25 1.387(4) . ?
C9 H9 1.0000 . ?
C9 C42 1.528(4) . ?
C16 H16A 0.9900 . ?
C16 H16B 0.9900 . ?
C21 C1 1.515(4) . ?
C21 C22 1.396(4) . ?
C41 H41A 0.9800 . ?
C41 H41B 0.9800 . ?
C41 H41C 0.9800 . ?
C19 H19A 0.9900 . ?
C19 H19B 0.9900 . ?
C19 C18 1.523(4) . ?
C19 C20 1.534(4) . ?
C38 H38 1.0000 . ?
C38 C40 1.526(4) . ?
C38 C39 1.527(4) . ?
C2 H2A 0.9900 . ?
C2 H2B 0.9900 . ?
C2 C1 1.537(4) . ?
C42 H42A 0.9800 . ?
C42 H42B 0.9800 . ?
C42 H42C 0.9800 . ?
C18 H18A 0.9900 . ?
C18 H18B 0.9900 . ?
C40 H40A 0.9800 . ?
C40 H40B 0.9800 . ?
C40 H40C 0.9800 . ?
C1 H1 1.0000 . ?
C1 C20 1.540(4) . ?
C20 H20A 0.9900 . ?
C20 H20B 0.9900 . ?
C30 H30A 0.9800 . ?
C30 H30B 0.9800 . ?
C30 H30C 0.9800 . ?
C22 H22 0.9500 . ?
C22 C23 1.382(5) . ?
C25 H25 0.9500 . ?
C25 C24 1.384(5) . ?
C39 H39A 0.9800 . ?
C39 H39B 0.9800 . ?
C39 H39C 0.9800 . ?
C23 H23 0.9500 . ?
C23 C24 1.387(5) . ?
C24 H24 0.9500 . ?

loop_
_geom_torsion_atom_site_label_1
_geom_torsion_atom_site_label_2
_geom_torsion_atom_site_label_3
_geom_torsion_atom_site_label_4
_geom_torsion
_geom_torsion_site_symmetry_1
_geom_torsion_site_symmetry_2
_geom_torsion_site_symmetry_3
_geom_torsion_site_symmetry_4
_geom_torsion_publ_flag
O36 C14 C15 N27 133.2(3) . . . . ?
O36 C14 C15 C16 -104.0(3) . . . . ?
O35 C11 C12 N13 136.7(2) . . . . ?
O35 C11 C12 C41 -100.3(3) . . . . ?
O34 C5 C6 N7 135.1(3) . . . . ?
O34 C5 C6 C38 -99.0(3) . . . . ?
O33 C31 C3 N4 156.8(3) . . . . ?
O33 C31 C3 C2 -80.0(3) . . . . ?
O37 C8 C9 N10 147.0(3) . . . . ?
O37 C8 C9 C42 -90.8(3) . . . . ?
N4 C5 C6 N7 -47.4(3) . . . . ?
N4 C5 C6 C38 78.4(3) . . . . ?
N4 C3 C2 C1 -61.4(3) . . . . ?
N7 C8 C9 N10 -35.5(3) . . . . ?
N7 C8 C9 C42 86.7(3) . . . . ?
N7 C6 C38 C40 177.9(2) . . . . ?
N7 C6 C38 C39 -60.1(3) . . . . ?
N13 C14 C15 N27 -46.9(3) . . . . ?
N13 C14 C15 C16 75.9(3) . . . . ?
N10 C11 C12 N13 -46.0(3) . . . . ?
N10 C11 C12 C41 77.1(3) . . . . ?
N27 C15 C16 S17 177.71(17) . . . . ?
N32 C31 C3 N4 -25.9(3) . . . . ?
N32 C31 C3 C2 97.2(3) . . . . ?
C5 N4 C3 C31 -81.9(3) . . . . ?
C5 N4 C3 C2 155.9(2) . . . . ?
C5 C6 C38 C40 52.5(3) . . . . ?
C5 C6 C38 C39 174.5(2) . . . . ?
C31 C3 C2 C1 173.5(2) . . . . ?
C11 N10 C9 C8 -60.1(3) . . . . ?
C11 N10 C9 C42 177.8(2) . . . . ?
C14 N13 C12 C11 -59.1(3) . . . . ?
C14 N13 C12 C41 178.3(2) . . . . ?
C14 C15 C16 S17 52.5(3) . . . . ?
C8 N7 C6 C5 -82.5(3) . . . . ?
C8 N7 C6 C38 151.8(2) . . . . ?
C15 N27 C28 O29 4.7(4) . . . . ?
C15 N27 C28 C30 -175.9(2) . . . . ?
C3 N4 C5 O34 6.1(4) . . . . ?
C3 N4 C5 C6 -171.4(2) . . . . ?
C3 C2 C1 C21 -53.6(3) . . . . ?
C3 C2 C1 C20 -179.5(2) . . . . ?
C28 N27 C15 C14 -62.2(3) . . . . ?
C28 N27 C15 C16 173.2(2) . . . . ?
C6 N7 C8 O37 -2.3(4) . . . . ?
C6 N7 C8 C9 -179.7(2) . . . . ?
C12 N13 C14 O36 -3.1(4) . . . . ?
C12 N13 C14 C15 177.0(2) . . . . ?
C26 C21 C1 C2 126.1(3) . . . . ?
C26 C21 C1 C20 -110.4(3) . . . . ?
C26 C21 C22 C23 -2.0(5) . . . . ?
C26 C25 C24 C23 -0.9(5) . . . . ?
C9 N10 C11 O35 -0.1(4) . . . . ?
C9 N10 C11 C12 -177.4(2) . . . . ?
C16 S17 C18 C19 -170.6(2) . . . . ?
C21 C26 C25 C24 0.5(5) . . . . ?
C21 C1 C20 C19 73.3(3) . . . . ?
C21 C22 C23 C24 1.6(5) . . . . ?
C2 C1 C20 C19 -161.7(2) . . . . ?
C18 S17 C16 C15 62.8(2) . . . . ?
C18 C19 C20 C1 66.0(3) . . . . ?
C1 C21 C22 C23 174.2(3) . . . . ?
C20 C19 C18 S17 62.4(3) . . . . ?
C22 C21 C1 C2 -50.0(4) . . . . ?
C22 C21 C1 C20 73.6(4) . . . . ?
C22 C23 C24 C25 -0.1(5) . . . . ?
C25 C26 C21 C1 -175.3(3) . . . . ?
C25 C26 C21 C22 0.9(4) . . . . ?
